data_1529526
loop_
_publ_author_name
'Abriel, W.'

_publ_section_title
;
 The Crystal Structure of Rb Te F5
;
_journal_name_full 'Materials Research Bulletin'
_journal_page_first 1515
_journal_page_last 1519
_journal_volume 24
_journal_year 1989
_chemical_formula_sum 'F5 Rb Te'
_chemical_name_systematic 'Rb Te F5'
_space_group_IT_number 62
_symmetry_space_group_name_Hall '-P 2ac 2n'
_symmetry_space_group_name_H-M 'P n m a'
_cell_angle_alpha 90
_cell_angle_beta 90
_cell_angle_gamma 90
_cell_formula_units_Z 8
_cell_length_a 14
_cell_length_b 6.2883
_cell_length_c 11.466
_cell_volume 1009.423
_citation_journal_id_ASTM MRBUAC
_cod_data_source_file Abriel_MRBUAC_1989_1909.cif
_cod_data_source_block F5Rb1Te1
_cod_original_formula_sum 'F5 Rb1 Te1'
_cod_database_code 1529526

loop_
_symmetry_equiv_pos_as_xyz
x,y,z
-x+1/2,-y,z+1/2
x+1/2,-y+1/2,-z+1/2
-x,y+1/2,-z
-x,-y,-z
x-1/2,y,-z-1/2
-x-1/2,y-1/2,z-1/2
x,-y-1/2,z

loop_
_atom_site_label
_atom_site_type_symbol
_atom_site_fract_x
_atom_site_fract_y
_atom_site_fract_z
_atom_site_occupancy
_atom_site_U_iso_or_equiv
F3 F-1 0.2206 0.4642 0.6514 1 0.0
F6 F-1 0.5768 0.4645 0.4102 1 0.0
F1 F-1 0.1256 0.25 0.5177 1 0.0
Rb1 Rb+1 0.09969 0.25 0.8381 1 0.0
F4 F-1 0.9479 0.25 0.1728 1 0.0
F2 F-1 0.7448 0.4743 0.0808 1 0.0
F5 F-1 0.0255 0.4732 0.3206 1 0.0
Te1 Te+4 0.25949 0.25 0.53767 1 0.0
Te2 Te+4 0.07672 0.25 0.21584 1 0.0
Rb2 Rb+1 0.40431 0.25 0.0054 1 0.0
